data_7001760
loop_
_publ_author_name
'Jo, Minhye'
'Seo, Joobeom'
'Lindoy, Leonard F.'
'Sung Lee, Shim'

_publ_section_title
;
 Supramolecular copper(I) halide complexes of O2S2X (X = S, O and NH)
 macrocycles exhibiting dinuclear, 1D- and 2D-coordination polymeric
 structures
;
_journal_issue 31
_journal_name_full 'Dalton Transactions'
_journal_page_first 6096
_journal_paper_doi 10.1039/b906474e
_journal_year 2009
_chemical_formula_sum 'C44 H54 Cl2 Cu2 N2 O6 S4'
_chemical_formula_weight 1033.11
_chemical_name_systematic
;
?
;
_space_group_IT_number 2
_symmetry_cell_setting triclinic
_symmetry_space_group_name_Hall '-P 1'
_symmetry_space_group_name_H-M 'P -1'
_atom_sites_solution_hydrogens geom
_atom_sites_solution_primary direct
_atom_sites_solution_secondary difmap
_audit_creation_method SHELXTL
_cell_angle_alpha 104.412(2)
_cell_angle_beta 99.681(2)
_cell_angle_gamma 94.493(2)
_cell_formula_units_Z 1
_cell_length_a 9.7044(11)
_cell_length_b 10.1375(11)
_cell_length_c 12.7131(14)
_cell_measurement_reflns_used 4837
_cell_measurement_temperature 298(2)
_cell_measurement_theta_max 28.24
_cell_measurement_theta_min 2.31
_cell_volume 1184.6(2)
_computing_cell_refinement 'Bruker SMART'
_computing_data_collection 'Bruker SMART'
_computing_data_reduction 'Bruker SAINT'
_computing_molecular_graphics 'Bruker SHELXTL'
_computing_publication_material 'Bruker SHELXTL'
_computing_structure_refinement 'Bruker SHELXTL'
_computing_structure_solution 'Bruker SHELXTL'
_diffrn_ambient_temperature 298(2)
_diffrn_measured_fraction_theta_full 0.967
_diffrn_measured_fraction_theta_max 0.967
_diffrn_measurement_device_type 'CCD area detector'
_diffrn_measurement_method 'phi and omega scans'
_diffrn_radiation_monochromator graphite
_diffrn_radiation_source 'fine-focus sealed tube'
_diffrn_radiation_type MoK\a
_diffrn_radiation_wavelength 0.71073
_diffrn_reflns_av_R_equivalents 0.0195
_diffrn_reflns_av_sigmaI/netI 0.0341
_diffrn_reflns_limit_h_max 11
_diffrn_reflns_limit_h_min -11
_diffrn_reflns_limit_k_max 10
_diffrn_reflns_limit_k_min -12
_diffrn_reflns_limit_l_max 15
_diffrn_reflns_limit_l_min -13
_diffrn_reflns_number 6620
_diffrn_reflns_theta_full 26.00
_diffrn_reflns_theta_max 26.00
_diffrn_reflns_theta_min 2.15
_exptl_absorpt_coefficient_mu 1.234
_exptl_absorpt_correction_T_max 0.8865
_exptl_absorpt_correction_T_min 0.6381
_exptl_absorpt_correction_type 'empirical (SADABS)'
_exptl_crystal_colour colorless
_exptl_crystal_density_diffrn 1.448
_exptl_crystal_density_method 'not measured'
_exptl_crystal_description plate
_exptl_crystal_F_000 536
_exptl_crystal_size_max 0.40
_exptl_crystal_size_mid 0.40
_exptl_crystal_size_min 0.10
_refine_diff_density_max 0.852
_refine_diff_density_min -0.407
_refine_diff_density_rms 0.069
_refine_ls_extinction_method none
_refine_ls_goodness_of_fit_ref 1.140
_refine_ls_hydrogen_treatment constr
_refine_ls_matrix_type full
_refine_ls_number_parameters 271
_refine_ls_number_reflns 4504
_refine_ls_number_restraints 0
_refine_ls_restrained_S_all 1.140
_refine_ls_R_factor_all 0.0436
_refine_ls_R_factor_gt 0.0378
_refine_ls_shift/su_max 0.001
_refine_ls_shift/su_mean 0.000
_refine_ls_structure_factor_coef Fsqd
_refine_ls_weighting_details 'calc w=1/[\s^2^(Fo^2^)+(0.0430P)^2^+1.3848P] where P=(Fo^2^+2Fc^2^)/3'
_refine_ls_weighting_scheme calc
_refine_ls_wR_factor_gt 0.1109
_refine_ls_wR_factor_ref 0.1148
_reflns_number_gt 3936
_reflns_number_total 4504
_reflns_threshold_expression >2sigma(I)
_cod_data_source_file b906474e.txt
_cod_data_source_block Complex2
_cod_depositor_comments
;
The following automatic conversions were performed:
'_symmetry_cell_setting' value 'Triclinic' changed to 'triclinic'
according to '/home/saulius/struct/CIF-dictionaries/cif_core.dic'
dictionary named 'cif_core.dic' version 2.4.1 from 2010-06-29.

Automatic conversion script
Id: cif_fix_enum 1527 2010-12-29 10:47:43Z saulius 
;
_cod_original_sg_symbol_H-M P-1
_cod_database_code 7001760

loop_
_symmetry_equiv_pos_as_xyz
'x, y, z'
'-x, -y, -z'

loop_
_atom_site_label
_atom_site_type_symbol
_atom_site_fract_x
_atom_site_fract_y
_atom_site_fract_z
_atom_site_U_iso_or_equiv
_atom_site_adp_type
_atom_site_occupancy
_atom_site_symmetry_multiplicity
_atom_site_calc_flag
_atom_site_refinement_flags
_atom_site_disorder_assembly
_atom_site_disorder_group
Cu1 Cu 0.40005(5) 0.44684(4) 0.38210(3) 0.04053(14) Uani 1 1 d . . .
Cl1 Cl 0.33932(8) 0.54294(9) 0.55040(7) 0.0408(2) Uani 1 1 d . . .
S2 S 0.39833(8) 0.54375(8) 0.23995(6) 0.03333(18) Uani 1 1 d . . .
S1 S 0.31855(8) 1.21470(7) 0.32558(6) 0.03369(18) Uani 1 1 d . . .
O1 O 0.2566(3) 0.9661(2) 0.08556(19) 0.0444(6) Uani 1 1 d . . .
O2 O 0.1140(2) 0.7009(2) 0.0904(2) 0.0435(5) Uani 1 1 d . . .
O3 O 0.3656(3) 0.9330(2) 0.3857(2) 0.0453(6) Uani 1 1 d . . .
C1 C 0.1460(4) 0.8798(3) 0.0030(3) 0.0420(8) Uani 1 1 d . . .
H1A H 0.1851 0.8113 -0.0476 0.050 Uiso 1 1 calc R . .
H1B H 0.0944 0.9341 -0.0392 0.050 Uiso 1 1 calc R . .
C2 C 0.0498(3) 0.8116(3) 0.0587(3) 0.0423(8) Uani 1 1 d . . .
H2A H 0.0328 0.8772 0.1236 0.051 Uiso 1 1 calc R . .
H2B H -0.0399 0.7765 0.0087 0.051 Uiso 1 1 calc R . .
C3 C 0.0390(3) 0.6219(3) 0.1394(3) 0.0377(7) Uani 1 1 d . . .
C4 C -0.0918(4) 0.6473(4) 0.1662(3) 0.0491(9) Uani 1 1 d . . .
H4 H -0.1338 0.7211 0.1500 0.059 Uiso 1 1 calc R . .
C5 C -0.1588(4) 0.5623(5) 0.2169(3) 0.0561(10) Uani 1 1 d . . .
H5 H -0.2464 0.5788 0.2341 0.067 Uiso 1 1 calc R . .
C6 C -0.0973(4) 0.4533(5) 0.2422(4) 0.0566(10) Uani 1 1 d . . .
H6 H -0.1421 0.3970 0.2771 0.068 Uiso 1 1 calc R . .
C7 C 0.0325(4) 0.4291(4) 0.2149(3) 0.0456(8) Uani 1 1 d . . .
H7 H 0.0737 0.3551 0.2315 0.055 Uiso 1 1 calc R . .
C8 C 0.1023(3) 0.5104(3) 0.1641(3) 0.0355(7) Uani 1 1 d . . .
C9 C 0.2415(3) 0.4806(3) 0.1318(3) 0.0371(7) Uani 1 1 d . . .
H9A H 0.2516 0.5199 0.0709 0.044 Uiso 1 1 calc R . .
H9B H 0.2382 0.3820 0.1045 0.044 Uiso 1 1 calc R . .
C10 C 0.4012(3) 0.7279(3) 0.2743(3) 0.0367(7) Uani 1 1 d . . .
H10A H 0.4981 0.7688 0.3041 0.044 Uiso 1 1 calc R . .
H10B H 0.3719 0.7534 0.2061 0.044 Uiso 1 1 calc R . .
C11 C 0.3124(4) 0.7919(3) 0.3549(3) 0.0383(7) Uani 1 1 d . . .
H11A H 0.2136 0.7773 0.3200 0.046 Uiso 1 1 calc R . .
H11B H 0.3235 0.7546 0.4187 0.046 Uiso 1 1 calc R . .
C12 C 0.2857(4) 1.0229(3) 0.4469(3) 0.0499(9) Uani 1 1 d . . .
H12A H 0.2907 1.0087 0.5200 0.060 Uiso 1 1 calc R . .
H12B H 0.1877 1.0061 0.4095 0.060 Uiso 1 1 calc R . .
C13 C 0.3463(4) 1.1669(3) 0.4557(3) 0.0433(8) Uani 1 1 d . . .
H13A H 0.4468 1.1776 0.4846 0.052 Uiso 1 1 calc R . .
H13B H 0.3047 1.2299 0.5086 0.052 Uiso 1 1 calc R . .
C14 C 0.4540(3) 1.1332(3) 0.2573(3) 0.0375(7) Uani 1 1 d . . .
H14A H 0.5469 1.1748 0.2992 0.045 Uiso 1 1 calc R . .
H14B H 0.4450 1.0362 0.2540 0.045 Uiso 1 1 calc R . .
C15 C 0.4363(3) 1.1515(3) 0.1422(3) 0.0360(7) Uani 1 1 d . . .
C16 C 0.5194(4) 1.2530(4) 0.1181(3) 0.0463(8) Uani 1 1 d . . .
H16 H 0.5872 1.3112 0.1744 0.056 Uiso 1 1 calc R . .
C17 C 0.5043(4) 1.2700(4) 0.0125(4) 0.0571(10) Uani 1 1 d . . .
H17 H 0.5599 1.3400 -0.0018 0.068 Uiso 1 1 calc R . .
C18 C 0.4062(4) 1.1826(4) -0.0709(3) 0.0540(10) Uani 1 1 d . . .
H18 H 0.3961 1.1933 -0.1422 0.065 Uiso 1 1 calc R . .
C19 C 0.3221(4) 1.0785(4) -0.0508(3) 0.0463(8) Uani 1 1 d . . .
H19 H 0.2567 1.0191 -0.1082 0.056 Uiso 1 1 calc R . .
C20 C 0.3361(3) 1.0638(3) 0.0558(3) 0.0369(7) Uani 1 1 d . . .
N1 N 0.1059(8) 0.9154(9) 0.6816(6) 0.153(3) Uani 1 1 d . . .
C21 C 0.0664(7) 0.8298(9) 0.6119(6) 0.0987(19) Uani 1 1 d . . .
C22 C 0.0165(6) 0.7180(7) 0.5159(5) 0.1006(19) Uani 1 1 d . . .
H22A H -0.0179 0.7529 0.4541 0.151 Uiso 1 1 calc R . .
H22B H -0.0584 0.6603 0.5291 0.151 Uiso 1 1 calc R . .
H22C H 0.0922 0.6656 0.4998 0.151 Uiso 1 1 calc R . .

loop_
_atom_site_aniso_label
_atom_site_aniso_U_11
_atom_site_aniso_U_22
_atom_site_aniso_U_33
_atom_site_aniso_U_23
_atom_site_aniso_U_13
_atom_site_aniso_U_12
Cu1 0.0508(3) 0.0285(2) 0.0416(2) 0.00914(16) 0.00671(18) 0.00656(17)
Cl1 0.0354(4) 0.0436(4) 0.0416(4) 0.0057(3) 0.0093(3) 0.0081(3)
S2 0.0326(4) 0.0276(4) 0.0390(4) 0.0093(3) 0.0041(3) 0.0045(3)
S1 0.0367(4) 0.0254(4) 0.0377(4) 0.0076(3) 0.0043(3) 0.0046(3)
O1 0.0508(14) 0.0398(13) 0.0383(12) 0.0120(10) 0.0013(10) -0.0090(10)
O2 0.0366(12) 0.0375(12) 0.0616(15) 0.0236(11) 0.0072(11) 0.0073(10)
O3 0.0558(15) 0.0245(11) 0.0568(15) 0.0100(10) 0.0162(12) 0.0036(10)
C1 0.0409(18) 0.0365(18) 0.0446(18) 0.0125(14) -0.0035(14) 0.0021(14)
C2 0.0371(17) 0.0322(17) 0.057(2) 0.0152(15) 0.0024(15) 0.0055(13)
C3 0.0306(15) 0.0365(17) 0.0418(17) 0.0097(13) -0.0004(13) -0.0022(13)
C4 0.0337(17) 0.050(2) 0.064(2) 0.0182(18) 0.0050(16) 0.0075(15)
C5 0.0348(19) 0.070(3) 0.065(2) 0.020(2) 0.0135(17) 0.0047(17)
C6 0.043(2) 0.066(3) 0.065(2) 0.027(2) 0.0107(18) -0.0032(18)
C7 0.0414(19) 0.0438(19) 0.051(2) 0.0178(16) 0.0024(15) 0.0017(15)
C8 0.0344(16) 0.0320(16) 0.0357(15) 0.0075(12) -0.0010(13) -0.0010(12)
C9 0.0382(17) 0.0330(16) 0.0356(16) 0.0058(13) 0.0011(13) 0.0030(13)
C10 0.0426(17) 0.0286(15) 0.0386(16) 0.0120(13) 0.0062(13) -0.0030(13)
C11 0.0444(18) 0.0254(15) 0.0442(18) 0.0108(13) 0.0055(14) 0.0013(13)
C12 0.069(2) 0.0332(18) 0.055(2) 0.0150(16) 0.0250(19) 0.0130(17)
C13 0.061(2) 0.0310(17) 0.0380(17) 0.0085(13) 0.0083(15) 0.0093(15)
C14 0.0349(16) 0.0297(16) 0.0452(18) 0.0055(13) 0.0060(13) 0.0067(12)
C15 0.0375(16) 0.0277(15) 0.0463(18) 0.0102(13) 0.0147(14) 0.0094(12)
C16 0.0408(18) 0.0340(17) 0.066(2) 0.0107(16) 0.0203(17) 0.0056(14)
C17 0.057(2) 0.050(2) 0.083(3) 0.031(2) 0.040(2) 0.0121(18)
C18 0.059(2) 0.066(3) 0.056(2) 0.033(2) 0.0311(19) 0.023(2)
C19 0.049(2) 0.052(2) 0.0433(18) 0.0161(16) 0.0149(15) 0.0127(16)
C20 0.0410(17) 0.0305(16) 0.0430(17) 0.0128(13) 0.0133(14) 0.0072(13)
N1 0.126(6) 0.187(8) 0.104(5) -0.003(5) -0.017(4) -0.004(5)
C21 0.072(4) 0.128(6) 0.101(5) 0.045(4) 0.008(3) 0.012(4)
C22 0.072(4) 0.123(5) 0.102(4) 0.023(4) 0.014(3) 0.014(3)

loop_
_atom_type_symbol
_atom_type_description
_atom_type_scat_dispersion_real
_atom_type_scat_dispersion_imag
_atom_type_scat_source
C C 0.0033 0.0016 'International Tables Vol C Tables 4.2.6.8 and 6.1.1.4'
H H 0.0000 0.0000 'International Tables Vol C Tables 4.2.6.8 and 6.1.1.4'
O O 0.0106 0.0060 'International Tables Vol C Tables 4.2.6.8 and 6.1.1.4'
S S 0.1246 0.1234 'International Tables Vol C Tables 4.2.6.8 and 6.1.1.4'
Cl Cl 0.1484 0.1585 'International Tables Vol C Tables 4.2.6.8 and 6.1.1.4'
Cu Cu 0.3201 1.2651 'International Tables Vol C Tables 4.2.6.8 and 6.1.1.4'
N N 0.0061 0.0033 'International Tables Vol C Tables 4.2.6.8 and 6.1.1.4'

loop_
_geom_angle_atom_site_label_1
_geom_angle_atom_site_label_2
_geom_angle_atom_site_label_3
_geom_angle
_geom_angle_site_symmetry_1
_geom_angle_site_symmetry_3
_geom_angle_publ_flag
S2 Cu1 Cl1 126.52(3) . . ?
S2 Cu1 S1 113.29(3) . 1_545 ?
Cl1 Cu1 S1 109.32(3) . 1_545 ?
S2 Cu1 Cl1 100.93(3) . 2_666 ?
Cl1 Cu1 Cl1 98.20(3) . 2_666 ?
S1 Cu1 Cl1 104.39(3) 1_545 2_666 ?
Cu1 Cl1 Cu1 81.80(3) . 2_666 ?
C10 S2 C9 103.84(15) . . ?
C10 S2 Cu1 115.96(11) . . ?
C9 S2 Cu1 112.55(11) . . ?
C13 S1 C14 102.18(16) . . ?
C13 S1 Cu1 102.24(11) . 1_565 ?
C14 S1 Cu1 105.12(11) . 1_565 ?
C20 O1 C1 117.9(3) . . ?
C3 O2 C2 117.6(3) . . ?
C12 O3 C11 116.0(3) . . ?
O1 C1 C2 108.6(3) . . ?
O2 C2 C1 108.8(3) . . ?
O2 C3 C4 124.0(3) . . ?
O2 C3 C8 115.9(3) . . ?
C4 C3 C8 120.1(3) . . ?
C5 C4 C3 119.7(4) . . ?
C6 C5 C4 120.7(4) . . ?
C5 C6 C7 118.9(4) . . ?
C8 C7 C6 122.3(3) . . ?
C7 C8 C3 118.3(3) . . ?
C7 C8 C9 121.8(3) . . ?
C3 C8 C9 119.9(3) . . ?
C8 C9 S2 116.6(2) . . ?
C11 C10 S2 117.9(2) . . ?
O3 C11 C10 103.4(3) . . ?
O3 C12 C13 107.5(3) . . ?
C12 C13 S1 114.4(3) . . ?
C15 C14 S1 109.0(2) . . ?
C16 C15 C20 118.1(3) . . ?
C16 C15 C14 121.4(3) . . ?
C20 C15 C14 120.5(3) . . ?
C17 C16 C15 121.7(4) . . ?
C18 C17 C16 119.1(3) . . ?
C17 C18 C19 121.1(4) . . ?
C18 C19 C20 119.4(4) . . ?
O1 C20 C19 124.3(3) . . ?
O1 C20 C15 115.1(3) . . ?
C19 C20 C15 120.5(3) . . ?
N1 C21 C22 177.6(10) . . ?

loop_
_geom_bond_atom_site_label_1
_geom_bond_atom_site_label_2
_geom_bond_distance
_geom_bond_site_symmetry_2
_geom_bond_publ_flag
Cu1 S2 2.2599(9) . ?
Cu1 Cl1 2.3133(9) . ?
Cu1 S1 2.3142(9) 1_545 ?
Cu1 Cl1 2.5158(9) 2_666 ?
Cl1 Cu1 2.5158(9) 2_666 ?
S2 C10 1.805(3) . ?
S2 C9 1.823(3) . ?
S1 C13 1.820(3) . ?
S1 C14 1.833(3) . ?
S1 Cu1 2.3142(9) 1_565 ?
O1 C20 1.373(4) . ?
O1 C1 1.427(4) . ?
O2 C3 1.367(4) . ?
O2 C2 1.435(4) . ?
O3 C12 1.413(4) . ?
O3 C11 1.415(4) . ?
C1 C2 1.489(5) . ?
C3 C4 1.395(5) . ?
C3 C8 1.405(4) . ?
C4 C5 1.382(5) . ?
C5 C6 1.376(6) . ?
C6 C7 1.386(5) . ?
C7 C8 1.371(5) . ?
C8 C9 1.507(5) . ?
C10 C11 1.506(5) . ?
C12 C13 1.501(5) . ?
C14 C15 1.504(5) . ?
C15 C16 1.382(5) . ?
C15 C20 1.402(5) . ?
C16 C17 1.381(6) . ?
C17 C18 1.369(6) . ?
C18 C19 1.384(5) . ?
C19 C20 1.384(5) . ?
N1 C21 1.066(9) . ?
C21 C22 1.427(10) . ?
